data_7101039
loop_
_publ_author_name
'Xiaoju Li'
'Rong Cao'
'Zhengang Guo'
'Jian Lu'

_publ_section_title
;
Hydroxyl-Directed Dinitration of Carboxylate Ligands
Mediated by Lead and Nickel Nitrates
and Preparation of Pb/Ni Heterometallic Complexes
under Hydrothermal Conditions
;
_journal_name_full 'Chemical Communications'
_journal_paper_doi 10.1039/b600684a
_journal_year 2006
_chemical_formula_sum 'C8 H6 N0 O6.5 Pb1.5'
_chemical_formula_weight 516.93
_space_group_IT_number 15
_symmetry_cell_setting monoclinic
_symmetry_space_group_name_Hall '-C 2yc'
_symmetry_space_group_name_H-M 'C 1 2/c 1'
_cell_angle_alpha 90.00
_cell_angle_beta 99.858(11)
_cell_angle_gamma 90.00
_cell_formula_units_Z 8
_cell_length_a 10.000(9)
_cell_length_b 13.053(12)
_cell_length_c 15.555(14)
_cell_measurement_temperature 173(2)
_cell_volume 2000(3)
_diffrn_ambient_temperature 173(2)
_exptl_crystal_density_diffrn 3.433
_cod_depositor_comments
;
The following automatic conversions were performed:
'_symmetry_cell_setting' value 'Monoclinic' changed to 'monoclinic'
according to '/home/saulius/struct/CIF-dictionaries/cif_core.dic'
dictionary named 'cif_core.dic' version 2.4.1 from 2010-06-29.

Automatic conversion script
Id: cif_fix_enum 1527 2010-12-29 10:47:43Z saulius 
;
_cod_original_sg_symbol_H-M 'C 2/c'
_cod_original_formula_sum 'C8 H6 N0 O6.50 Pb1.50'
_cod_database_code 7101039

loop_
_symmetry_equiv_pos_as_xyz
'x, y, z'
'-x, y, -z+1/2'
'x+1/2, y+1/2, z'
'-x+1/2, y+1/2, -z+1/2'
'-x, -y, -z'
'x, -y, z-1/2'
'-x+1/2, -y+1/2, -z'
'x+1/2, -y+1/2, z-1/2'

loop_
_atom_site_label
_atom_site_type_symbol
_atom_site_fract_x
_atom_site_fract_y
_atom_site_fract_z
_atom_site_U_iso_or_equiv
_atom_site_adp_type
_atom_site_occupancy
_atom_site_symmetry_multiplicity
_atom_site_calc_flag
_atom_site_refinement_flags
_atom_site_disorder_assembly
_atom_site_disorder_group
Pb1 Pb 0.509(5) 1.38051(12) 0.246(4) 0.015(3) Uani 0.50 1 d P . .
Pb2 Pb 0.29142(9) 0.73776(7) 0.15136(5) 0.0161(4) Uani 1 1 d . . .
O1 O 0.5516(17) 1.2604(12) 0.1480(11) 0.020(4) Uani 1 1 d U . .
O2 O 0.346(2) 0.9159(14) 0.1449(11) 0.034(5) Uani 1 1 d . . .
O3 O 0.240(2) 0.8836(15) 0.0090(12) 0.039(5) Uani 1 1 d . . .
O4 O 0.2453(16) 1.1828(13) -0.2099(10) 0.021(4) Uani 1 1 d U . .
O5 O 0.4239(18) 1.2823(17) -0.1774(12) 0.039(5) Uani 1 1 d . . .
C1 C 0.319(3) 0.943(2) 0.0676(15) 0.028(6) Uani 1 1 d . . .
C2 C 0.349(3) 1.216(2) -0.1546(18) 0.027(6) Uani 1 1 d . . .
C3 C 0.480(2) 1.204(2) 0.0906(14) 0.015(5) Uani 1 1 d . . .
C4 C 0.432(2) 1.1078(18) 0.1099(16) 0.021(5) Uani 1 1 d . . .
H4B H 0.4537 1.0822 0.1678 0.026 Uiso 1 1 calc R . .
C5 C 0.349(2) 1.0466(18) 0.0441(14) 0.016(5) Uani 1 1 d U . .
C6 C 0.321(2) 1.0832(18) -0.0425(14) 0.017(5) Uani 1 1 d U . .
H6A H 0.2706 1.0426 -0.0874 0.020 Uiso 1 1 calc R . .
C7 C 0.368(2) 1.1793(16) -0.0610(14) 0.014(5) Uani 1 1 d U . .
C8 C 0.442(2) 1.2411(18) -0.0014(16) 0.019(5) Uani 1 1 d . . .
H8A H 0.4684 1.3072 -0.0176 0.023 Uiso 1 1 calc R . .
OW1 O 0.716(3) 1.5436(18) 0.2560(16) 0.065(7) Uani 1 1 d . . .
OW2 O 0.503(3) 1.494(3) -0.088(2) 0.023(7) Uani 0.50 1 d P . .

loop_
_atom_site_aniso_label
_atom_site_aniso_U_11
_atom_site_aniso_U_22
_atom_site_aniso_U_33
_atom_site_aniso_U_23
_atom_site_aniso_U_13
_atom_site_aniso_U_12
Pb1 0.017(9) 0.0116(7) 0.017(8) 0.0005(16) 0.006(5) 0.0006(14)
Pb2 0.0234(6) 0.0137(6) 0.0110(6) -0.0022(3) 0.0017(4) -0.0034(3)
O1 0.024(7) 0.025(7) 0.011(7) -0.004(6) -0.001(6) 0.000(6)
O2 0.065(13) 0.018(10) 0.019(9) 0.006(8) 0.005(9) -0.018(9)
O3 0.075(16) 0.020(11) 0.021(10) 0.000(7) 0.003(10) -0.019(9)
O4 0.026(7) 0.026(7) 0.009(6) 0.000(6) -0.001(5) -0.007(6)
O5 0.020(10) 0.068(15) 0.027(11) 0.029(10) 0.000(8) -0.010(9)
C1 0.039(14) 0.027(15) 0.014(13) -0.003(11) -0.002(11) -0.018(12)
C2 0.026(13) 0.020(14) 0.036(16) 0.016(12) 0.010(12) 0.004(11)
C3 0.004(10) 0.028(14) 0.012(11) 0.008(10) -0.002(8) -0.003(9)
C4 0.028(13) 0.019(14) 0.018(12) 0.008(10) 0.007(10) 0.007(10)
C5 0.021(8) 0.014(8) 0.011(8) 0.000(7) -0.003(7) -0.005(7)
C6 0.017(8) 0.016(8) 0.017(8) 0.005(7) 0.000(7) -0.008(7)
C7 0.017(8) 0.009(8) 0.013(8) 0.004(7) -0.007(7) 0.005(6)
C8 0.007(10) 0.029(15) 0.019(14) 0.007(10) -0.002(10) -0.004(9)
OW1 0.11(2) 0.028(13) 0.066(16) 0.003(11) 0.033(15) 0.022(13)
OW2 0.027(18) 0.015(18) 0.029(19) 0.008(14) 0.005(15) 0.011(14)

loop_
_geom_bond_atom_site_label_1
_geom_bond_atom_site_label_2
_geom_bond_distance
_geom_bond_site_symmetry_2
_geom_bond_publ_flag
Pb1 Pb1 0.24(7) 2_655 ?
Pb1 O1 2.28(4) . ?
Pb1 O1 2.43(4) 2_655 ?
Pb1 O4 2.49(5) 8_576 ?
Pb1 O4 2.64(5) 7_575 ?
Pb2 O2 2.394(18) . ?
Pb2 O1 2.408(17) 3_445 ?
Pb2 O4 2.507(15) 6_576 ?
O1 C3 1.27(3) . ?
O1 Pb2 2.408(17) 3 ?
O1 Pb1 2.43(4) 2_655 ?
O2 C1 1.24(3) . ?
O3 C1 1.35(3) . ?
O4 C2 1.30(3) . ?
O4 Pb1 2.49(5) 8_475 ?
O4 Pb2 2.507(15) 6_575 ?
O4 Pb1 2.64(5) 7_575 ?
O5 C2 1.24(3) . ?
C1 C5 1.44(3) . ?
C2 C7 1.51(3) . ?
C3 C4 1.40(3) . ?
C3 C8 1.50(3) . ?
C4 C5 1.44(3) . ?
C4 H4B 0.9500 . ?
C5 C6 1.41(3) . ?
C6 C7 1.39(3) . ?
C6 H6A 0.9500 . ?
C7 C8 1.35(3) . ?
C8 H8A 0.9500 . ?
